data_7018275
loop_
_publ_author_name
'Inoki, Daisuke'
'Matsumoto, Takahiro'
'Hayashi, Hideki'
'Takashita, Keisuke'
'Nakai, Hidetaka'
'Ogo, Seiji'

_publ_section_title
;
 Establishing the mechanism of Rh-catalysed activation of O(2) by H(2).
;
_journal_issue 15
_journal_name_full 'Dalton transactions (Cambridge, England : 2003)'
_journal_page_first 4328
_journal_page_last 4334
_journal_paper_doi 10.1039/c1dt11599e
_journal_volume 41
_journal_year 2012
_chemical_formula_moiety 'C42 H34 F12 N10 O14 Rh2 S4 '
_chemical_formula_sum 'C42 H34 F12 N10 O14 Rh2 S4'
_chemical_formula_weight 1464.82
_space_group_IT_number 2
_symmetry_cell_setting triclinic
_symmetry_Int_Tables_number 2
_symmetry_space_group_name_Hall '-P 1'
_symmetry_space_group_name_H-M 'P -1'
_cell_angle_alpha 96.9330(1)
_cell_angle_beta 107.793(3)
_cell_angle_gamma 112.750(4)
_cell_formula_units_Z 1
_cell_length_a 10.768(1)
_cell_length_b 11.938(1)
_cell_length_c 12.470(1)
_cell_measurement_reflns_used 2983
_cell_measurement_temperature 123.2
_cell_measurement_theta_max 27.5
_cell_measurement_theta_min 3.0
_cell_volume 1354.5(2)
_computing_cell_refinement CRYSTALCLEAR
_computing_data_collection CRYSTALCLEAR
_computing_data_reduction 'teXsan Ver. 2.0'
_computing_publication_material 'teXsan Ver. 2.0'
_computing_structure_refinement 'teXsan Ver. 2.0'
_computing_structure_solution 'DIRDIF94 (PATTY)'
_diffrn_ambient_temperature 123.2
_diffrn_detector_area_resol_mean 28.57
_diffrn_measured_fraction_theta_full 0.974
_diffrn_measured_fraction_theta_max 0.9575
_diffrn_measurement_device_type 'Rigaku/MSC Saturn CCD'
_diffrn_measurement_method \w
_diffrn_radiation_type 'Mo K\a'
_diffrn_radiation_wavelength 0.7107
_diffrn_reflns_av_R_equivalents 0.027
_diffrn_reflns_limit_h_max 13
_diffrn_reflns_limit_h_min -13
_diffrn_reflns_limit_k_max 15
_diffrn_reflns_limit_k_min -15
_diffrn_reflns_limit_l_max 16
_diffrn_reflns_limit_l_min -16
_diffrn_reflns_number 14483
_diffrn_reflns_theta_full 25.00
_diffrn_reflns_theta_max 27.48
_exptl_absorpt_coefficient_mu 0.876
_exptl_absorpt_correction_T_max 0.946
_exptl_absorpt_correction_T_min 0.898
_exptl_absorpt_correction_type multi-scan
_exptl_absorpt_process_details '(Jacobson, 1998)'
_exptl_crystal_colour Red
_exptl_crystal_density_diffrn 1.796
_exptl_crystal_density_method 'not measured'
_exptl_crystal_description Block
_exptl_crystal_F_000 730.00
_exptl_crystal_size_max 0.150
_exptl_crystal_size_mid 0.120
_exptl_crystal_size_min 0.100
_refine_diff_density_max 1.03
_refine_diff_density_min -1.05
_refine_ls_extinction_method none
_refine_ls_goodness_of_fit_ref 1.001
_refine_ls_hydrogen_treatment noref
_refine_ls_number_parameters 379
_refine_ls_number_reflns 5930
_refine_ls_R_factor_gt 0.0359
_refine_ls_shift/su_max 0.0002
_refine_ls_structure_factor_coef Fsqd
_refine_ls_weighting_details 'w = 1/[\s^2^(Fo^2^) + (0.03800(Max(Fo^2^,0) + 2Fc^2^)/3)^2^]'
_refine_ls_weighting_scheme calc
_refine_ls_wR_factor_ref 0.0911
_reflns_number_gt 5353
_reflns_number_total 5930
_reflns_threshold_expression F^2^>2.0\s(F^2^)
_cod_data_source_file c1dt11599e.txt
_cod_data_source_block Rh_peroxo
_cod_original_cell_volume 1354.3(2)
_cod_original_sg_symbol_H-M 'P -1 '
_cod_original_formula_sum 'C42 H34 F12 N10 O14 Rh2 S4 '
_cod_database_code 7018275

loop_
_symmetry_equiv_pos_as_xyz
x,y,z
-x,-y,-z

loop_
_atom_site_label
_atom_site_type_symbol
_atom_site_fract_x
_atom_site_fract_y
_atom_site_fract_z
_atom_site_U_iso_or_equiv
_atom_site_adp_type
_atom_site_occupancy
_atom_site_symmetry_multiplicity
_atom_site_calc_flag
Rh(1) Rh 0.16216(2) 0.12066(2) 0.42863(2) 0.01840(6) Uani 1.00 1 d
S(1) S 0.24826(8) -0.37848(7) 0.33574(7) 0.0331(2) Uani 1.00 1 d
S(2) S -0.40616(8) -0.17961(8) -0.07497(7) 0.0349(2) Uani 1.00 1 d
F(1) F 0.1099(3) -0.5913(2) 0.1698(3) 0.0796(9) Uani 1.00 1 d
F(2) F 0.0004(2) -0.4744(3) 0.1559(2) 0.0805(8) Uani 1.00 1 d
F(3) F 0.1893(3) -0.4259(2) 0.1104(2) 0.0649(8) Uani 1.00 1 d
F(4) F -0.3090(6) -0.3427(5) -0.1125(5) 0.161(3) Uani 1.00 1 d
F(5) F -0.1568(3) -0.1521(5) -0.0817(3) 0.155(2) Uani 1.00 1 d
F(6) F -0.1979(3) -0.2171(5) 0.0618(3) 0.156(2) Uani 1.00 1 d
O(1) O 0.0036(2) -0.0192(2) 0.4438(2) 0.0262(5) Uani 1.00 1 d
O(2) O 0.3844(2) -0.3817(2) 0.3503(2) 0.0508(8) Uani 1.00 1 d
O(3) O 0.1727(2) -0.4467(2) 0.4029(2) 0.0432(7) Uani 1.00 1 d
O(4) O 0.2485(3) -0.2583(2) 0.3353(2) 0.0553(8) Uani 1.00 1 d
O(5) O -0.5081(3) -0.2765(2) -0.0446(2) 0.0498(7) Uani 1.00 1 d
O(6) O -0.4497(3) -0.1832(2) -0.1962(2) 0.0435(7) Uani 1.00 1 d
O(7) O -0.3393(4) -0.0562(3) 0.0017(3) 0.087(1) Uani 1.00 1 d
N(1) N 0.3057(2) 0.0852(2) 0.5529(2) 0.0212(5) Uani 1.00 1 d
N(2) N 0.1913(2) 0.2388(2) 0.5655(2) 0.0195(5) Uani 1.00 1 d
N(3) N 0.0137(2) 0.1833(2) 0.3517(2) 0.0217(6) Uani 1.00 1 d
N(4) N 0.3261(2) 0.2601(2) 0.4026(2) 0.0213(6) Uani 1.00 1 d
N(5) N 0.1369(2) -0.0044(2) 0.2871(2) 0.0224(6) Uani 1.00 1 d
C(1) C 0.3455(3) -0.0069(3) 0.5396(3) 0.0263(7) Uani 1.00 1 d
C(2) C 0.4281(3) -0.0315(3) 0.6341(3) 0.0317(8) Uani 1.00 1 d
C(3) C 0.4711(3) 0.0412(3) 0.7458(3) 0.0322(8) Uani 1.00 1 d
C(4) C 0.4321(3) 0.1387(3) 0.7612(3) 0.0287(7) Uani 1.00 1 d
C(5) C 0.3490(3) 0.1585(2) 0.6635(2) 0.0223(6) Uani 1.00 1 d
C(6) C 0.2878(3) 0.2492(2) 0.6692(2) 0.0221(6) Uani 1.00 1 d
C(7) C 0.3125(3) 0.3347(3) 0.7689(2) 0.0270(7) Uani 1.00 1 d
C(8) C 0.2305(3) 0.4017(3) 0.7577(3) 0.0288(7) Uani 1.00 1 d
C(9) C 0.1267(3) 0.3843(2) 0.6507(3) 0.0267(7) Uani 1.00 1 d
C(10) C 0.1088(3) 0.3007(2) 0.5526(2) 0.0218(6) Uani 1.00 1 d
C(11) C 0.0049(3) 0.2671(2) 0.4309(2) 0.0221(6) Uani 1.00 1 d
C(12) C -0.0962(3) 0.3139(2) 0.3971(3) 0.0269(7) Uani 1.00 1 d
C(13) C -0.1901(3) 0.2745(3) 0.2811(3) 0.0313(8) Uani 1.00 1 d
C(14) C -0.1827(3) 0.1885(3) 0.2010(3) 0.0321(8) Uani 1.00 1 d
C(15) C -0.0793(3) 0.1444(3) 0.2402(2) 0.0270(7) Uani 1.00 1 d
C(16) C 0.4210(3) 0.3370(2) 0.3921(2) 0.0252(7) Uani 1.00 1 d
C(17) C 0.5439(4) 0.4366(3) 0.3805(3) 0.0363(9) Uani 1.00 1 d
C(18) C 0.1355(3) -0.0711(3) 0.2133(2) 0.0246(7) Uani 1.00 1 d
C(19) C 0.1381(4) -0.1545(3) 0.1187(3) 0.0352(8) Uani 1.00 1 d
C(20) C 0.1304(4) -0.4731(3) 0.1850(4) 0.050(1) Uani 1.00 1 d
C(21) C -0.2585(5) -0.2241(8) -0.0513(5) 0.093(2) Uani 1.00 1 d
H(1) H 0.3155 -0.0580 0.4619 0.0323 Uiso 1.00 1 calc
H(2) H 0.4549 -0.0994 0.6217 0.0370 Uiso 1.00 1 calc
H(3) H 0.5279 0.0247 0.8130 0.0391 Uiso 1.00 1 calc
H(4) H 0.4616 0.1909 0.8384 0.0337 Uiso 1.00 1 calc
H(5) H 0.3854 0.3477 0.8433 0.0330 Uiso 1.00 1 calc
H(6) H 0.2463 0.4608 0.8258 0.0347 Uiso 1.00 1 calc
H(7) H 0.0678 0.4291 0.6439 0.0319 Uiso 1.00 1 calc
H(8) H -0.1010 0.3728 0.4542 0.0318 Uiso 1.00 1 calc
H(9) H -0.2610 0.3060 0.2559 0.0368 Uiso 1.00 1 calc
H(10) H -0.2467 0.1609 0.1200 0.0386 Uiso 1.00 1 calc
H(11) H -0.0744 0.0841 0.1850 0.0317 Uiso 1.00 1 calc
H(12) H 0.6282 0.4685 0.4515 0.0444 Uiso 1.00 1 calc
H(13) H 0.5214 0.5042 0.3646 0.0444 Uiso 1.00 1 calc
H(14) H 0.5649 0.4043 0.3183 0.0444 Uiso 1.00 1 calc
H(15) H 0.1952 -0.1958 0.1501 0.0449 Uiso 1.00 1 calc
H(16) H 0.1805 -0.1064 0.0718 0.0449 Uiso 1.00 1 calc
H(17) H 0.0418 -0.2162 0.0701 0.0449 Uiso 1.00 1 calc

loop_
_atom_site_aniso_label
_atom_site_aniso_U_11
_atom_site_aniso_U_22
_atom_site_aniso_U_33
_atom_site_aniso_U_12
_atom_site_aniso_U_13
_atom_site_aniso_U_23
Rh(1) 0.0185(1) 0.0161(1) 0.0214(1) 0.00470(9) 0.01254(9) 0.00529(8)
S(1) 0.0260(4) 0.0251(4) 0.0440(5) 0.0095(3) 0.0120(3) 0.0052(3)
S(2) 0.0273(4) 0.0488(5) 0.0215(4) 0.0140(3) 0.0072(3) 0.0015(3)
F(1) 0.084(2) 0.033(1) 0.110(2) 0.007(1) 0.060(2) -0.016(1)
F(2) 0.037(1) 0.115(2) 0.058(2) 0.029(1) 0.002(1) -0.025(1)
F(3) 0.070(2) 0.073(2) 0.048(1) 0.029(1) 0.028(1) 0.002(1)
F(4) 0.227(5) 0.251(5) 0.216(5) 0.223(5) 0.161(5) 0.169(5)
F(5) 0.076(2) 0.346(6) 0.170(3) 0.136(3) 0.097(2) 0.217(4)
F(6) 0.041(1) 0.342(6) 0.119(3) 0.077(2) 0.039(2) 0.183(3)
O(1) 0.0267(10) 0.0204(9) 0.024(1) -0.0015(8) 0.0182(9) 0.0017(8)
O(2) 0.027(1) 0.068(2) 0.066(2) 0.021(1) 0.023(1) 0.034(1)
O(3) 0.037(1) 0.039(1) 0.062(2) 0.016(1) 0.031(1) 0.013(1)
O(4) 0.080(2) 0.032(1) 0.044(1) 0.028(1) 0.009(1) 0.002(1)
O(5) 0.031(1) 0.058(2) 0.052(2) 0.013(1) 0.015(1) 0.013(1)
O(6) 0.058(2) 0.063(2) 0.024(1) 0.047(1) 0.009(1) 0.009(1)
O(7) 0.106(3) 0.056(2) 0.043(2) -0.010(2) 0.027(2) -0.013(1)
N(1) 0.020(1) 0.018(1) 0.026(1) 0.0046(9) 0.0137(9) 0.0078(9)
N(2) 0.018(1) 0.0160(10) 0.024(1) 0.0027(8) 0.0135(9) 0.0060(9)
N(3) 0.020(1) 0.021(1) 0.026(1) 0.0072(9) 0.0129(10) 0.0075(9)
N(4) 0.023(1) 0.019(1) 0.026(1) 0.0072(9) 0.0156(10) 0.0069(9)
N(5) 0.022(1) 0.021(1) 0.026(1) 0.0081(9) 0.0124(10) 0.0080(9)
C(1) 0.026(1) 0.023(1) 0.032(2) 0.009(1) 0.014(1) 0.008(1)
C(2) 0.030(2) 0.029(1) 0.041(2) 0.014(1) 0.017(1) 0.012(1)
C(3) 0.025(1) 0.036(2) 0.034(2) 0.012(1) 0.011(1) 0.016(1)
C(4) 0.023(1) 0.028(1) 0.030(2) 0.006(1) 0.011(1) 0.009(1)
C(5) 0.021(1) 0.021(1) 0.024(1) 0.005(1) 0.013(1) 0.007(1)
C(6) 0.020(1) 0.019(1) 0.025(1) 0.0030(10) 0.014(1) 0.007(1)
C(7) 0.027(1) 0.026(1) 0.024(1) 0.006(1) 0.013(1) 0.005(1)
C(8) 0.034(2) 0.022(1) 0.028(2) 0.007(1) 0.020(1) 0.002(1)
C(9) 0.026(1) 0.021(1) 0.033(2) 0.007(1) 0.017(1) 0.005(1)
C(10) 0.019(1) 0.017(1) 0.030(1) 0.0034(10) 0.015(1) 0.006(1)
C(11) 0.019(1) 0.017(1) 0.029(1) 0.0042(10) 0.013(1) 0.005(1)
C(12) 0.023(1) 0.021(1) 0.036(2) 0.007(1) 0.015(1) 0.005(1)
C(13) 0.023(1) 0.028(1) 0.044(2) 0.012(1) 0.012(1) 0.010(1)
C(14) 0.028(1) 0.035(2) 0.032(2) 0.013(1) 0.010(1) 0.008(1)
C(15) 0.027(1) 0.029(1) 0.025(1) 0.012(1) 0.012(1) 0.006(1)
C(16) 0.030(1) 0.021(1) 0.029(1) 0.011(1) 0.018(1) 0.005(1)
C(17) 0.041(2) 0.021(1) 0.052(2) 0.005(1) 0.034(2) 0.011(1)
C(18) 0.023(1) 0.028(1) 0.022(1) 0.011(1) 0.008(1) 0.007(1)
C(19) 0.039(2) 0.042(2) 0.028(2) 0.025(1) 0.011(1) -0.000(1)
C(20) 0.037(2) 0.042(2) 0.060(2) 0.013(2) 0.020(2) -0.009(2)
C(21) 0.058(3) 0.194(7) 0.088(4) 0.082(4) 0.046(3) 0.111(5)

loop_
_atom_type_symbol
_atom_type_description
_atom_type_scat_dispersion_real
_atom_type_scat_dispersion_imag
_atom_type_scat_source
C C 0.003 0.002
;International Tables for Crystallography
(1992, Vol. C, Tables 4.2.6.8 and 6.1.1.1)
;
H H 0.000 0.000
;International Tables for Crystallography
(1992, Vol. C, Table 6.1.1.2)
;
F F 0.017 0.010
;International Tables for Crystallography
(1992, Vol. C, Tables 4.2.6.8 and 6.1.1.1)
;
N N 0.006 0.003
;International Tables for Crystallography
(1992, Vol. C, Tables 4.2.6.8 and 6.1.1.1)
;
O O 0.011 0.006
;International Tables for Crystallography
(1992, Vol. C, Tables 4.2.6.8 and 6.1.1.1)
;
Rh Rh -1.118 0.919
;International Tables for Crystallography
(1992, Vol. C, Tables 4.2.6.8 and 6.1.1.1)
;
S S 0.125 0.123
;International Tables for Crystallography
(1992, Vol. C, Tables 4.2.6.8 and 6.1.1.1)
;

loop_
_geom_angle_atom_site_label_1
_geom_angle_atom_site_label_2
_geom_angle_atom_site_label_3
_geom_angle
_geom_angle_site_symmetry_3
_geom_angle_publ_flag
O(1) Rh(1) N(1) 88.26(8) . yes
O(1) Rh(1) N(2) 93.81(8) . yes
O(1) Rh(1) N(3) 87.98(9) . yes
O(1) Rh(1) N(4) 176.27(7) . yes
O(1) Rh(1) N(5) 86.62(8) . yes
N(1) Rh(1) N(2) 81.12(9) . yes
N(1) Rh(1) N(3) 161.27(9) . yes
N(1) Rh(1) N(4) 92.68(9) . yes
N(1) Rh(1) N(5) 97.23(9) . yes
N(2) Rh(1) N(3) 80.83(9) . yes
N(2) Rh(1) N(4) 89.91(8) . yes
N(2) Rh(1) N(5) 178.28(9) . yes
N(3) Rh(1) N(4) 92.25(9) . yes
N(3) Rh(1) N(5) 100.85(9) . yes
N(4) Rh(1) N(5) 89.68(8) . yes
O(2) S(1) O(3) 114.6(1) . yes
O(2) S(1) O(4) 115.7(2) . yes
O(2) S(1) C(20) 103.3(2) . yes
O(3) S(1) O(4) 114.8(2) . yes
O(3) S(1) C(20) 102.9(2) . yes
O(4) S(1) C(20) 102.9(2) . yes
O(5) S(2) O(6) 116.0(2) . yes
O(5) S(2) O(7) 115.6(2) . yes
O(5) S(2) C(21) 102.2(2) . yes
O(6) S(2) O(7) 113.9(2) . yes
O(6) S(2) C(21) 102.4(2) . yes
O(7) S(2) C(21) 104.2(3) . yes
Rh(1) O(1) O(1) 108.3(2) 2_556 yes
Rh(1) N(1) C(1) 127.8(2) . yes
Rh(1) N(1) C(5) 112.6(2) . yes
C(1) N(1) C(5) 119.2(2) . yes
Rh(1) N(2) C(6) 117.8(2) . yes
Rh(1) N(2) C(10) 118.4(2) . yes
C(6) N(2) C(10) 123.7(2) . yes
Rh(1) N(3) C(11) 112.6(2) . yes
Rh(1) N(3) C(15) 128.1(2) . yes
C(11) N(3) C(15) 119.0(2) . yes
Rh(1) N(4) C(16) 177.1(2) . yes
Rh(1) N(5) C(18) 174.0(2) . yes
N(1) C(1) C(2) 122.0(3) . yes
C(1) C(2) C(3) 119.2(3) . yes
C(2) C(3) C(4) 119.7(3) . yes
C(3) C(4) C(5) 118.6(3) . yes
N(1) C(5) C(4) 121.5(2) . yes
N(1) C(5) C(6) 114.7(2) . yes
C(4) C(5) C(6) 123.5(2) . yes
N(2) C(6) C(5) 113.6(2) . yes
N(2) C(6) C(7) 119.1(2) . yes
C(5) C(6) C(7) 127.2(3) . yes
C(6) C(7) C(8) 118.3(3) . yes
C(7) C(8) C(9) 121.2(3) . yes
C(8) C(9) C(10) 118.5(3) . yes
N(2) C(10) C(9) 119.0(3) . yes
N(2) C(10) C(11) 113.2(2) . yes
C(9) C(10) C(11) 127.8(2) . yes
N(3) C(11) C(10) 114.8(2) . yes
N(3) C(11) C(12) 121.3(3) . yes
C(10) C(11) C(12) 123.8(2) . yes
C(11) C(12) C(13) 119.1(3) . yes
C(12) C(13) C(14) 119.7(3) . yes
C(13) C(14) C(15) 118.6(3) . yes
N(3) C(15) C(14) 122.2(3) . yes
N(4) C(16) C(17) 179.1(3) . yes
N(5) C(18) C(19) 178.3(3) . yes
S(1) C(20) F(1) 111.8(3) . yes
S(1) C(20) F(2) 110.7(2) . yes
S(1) C(20) F(3) 110.7(2) . yes
F(1) C(20) F(2) 107.6(3) . yes
F(1) C(20) F(3) 107.7(3) . yes
F(2) C(20) F(3) 108.2(4) . yes
S(2) C(21) F(4) 110.4(4) . yes
S(2) C(21) F(5) 112.4(4) . yes
S(2) C(21) F(6) 110.1(4) . yes
F(4) C(21) F(5) 108.0(6) . yes
F(4) C(21) F(6) 107.6(5) . yes
F(5) C(21) F(6) 108.1(4) . yes

loop_
_geom_bond_atom_site_label_1
_geom_bond_atom_site_label_2
_geom_bond_distance
_geom_bond_site_symmetry_2
_geom_bond_publ_flag
Rh(1) O(1) 1.952(2) . yes
Rh(1) N(1) 2.041(2) . yes
Rh(1) N(2) 1.936(2) . yes
Rh(1) N(3) 2.049(2) . yes
Rh(1) N(4) 2.050(2) . yes
Rh(1) N(5) 2.043(2) . yes
S(1) O(2) 1.438(2) . yes
S(1) O(3) 1.447(2) . yes
S(1) O(4) 1.434(2) . yes
S(1) C(20) 1.828(4) . yes
S(2) O(5) 1.437(3) . yes
S(2) O(6) 1.429(2) . yes
S(2) O(7) 1.421(3) . yes
S(2) C(21) 1.817(5) . yes
F(1) C(20) 1.321(4) . yes
F(2) C(20) 1.328(4) . yes
F(3) C(20) 1.339(4) . yes
F(4) C(21) 1.332(8) . yes
F(5) C(21) 1.298(6) . yes
F(6) C(21) 1.337(5) . yes
O(1) O(1) 1.455(4) 2_556 yes
N(1) C(1) 1.336(3) . yes
N(1) C(5) 1.373(3) . yes
N(2) C(6) 1.345(3) . yes
N(2) C(10) 1.345(3) . yes
N(3) C(11) 1.370(3) . yes
N(3) C(15) 1.335(4) . yes
N(4) C(16) 1.135(3) . yes
N(5) C(18) 1.135(3) . yes
C(1) C(2) 1.383(4) . yes
C(2) C(3) 1.382(4) . yes
C(3) C(4) 1.393(4) . yes
C(4) C(5) 1.382(4) . yes
C(5) C(6) 1.474(4) . yes
C(6) C(7) 1.392(4) . yes
C(7) C(8) 1.391(4) . yes
C(8) C(9) 1.384(4) . yes
C(9) C(10) 1.393(4) . yes
C(10) C(11) 1.478(4) . yes
C(11) C(12) 1.385(4) . yes
C(12) C(13) 1.383(4) . yes
C(13) C(14) 1.387(4) . yes
C(14) C(15) 1.393(4) . yes
C(16) C(17) 1.458(4) . yes
C(18) C(19) 1.463(4) . yes

loop_
_geom_contact_atom_site_label_1
_geom_contact_atom_site_label_2
_geom_contact_distance
_geom_contact_site_symmetry_2
F(1) F(4) 2.799(4) 2_545
F(1) F(5) 3.401(5) 2_545
F(1) C(14) 3.402(4) 1_545
F(1) C(15) 3.416(4) 1_545
F(2) F(3) 3.104(3) 2_545
F(3) F(4) 3.470(4) 2_545
F(4) C(17) 3.250(7) 2_555
F(4) C(16) 3.342(5) 2_555
F(5) C(18) 3.264(4) 2_555
F(5) N(5) 3.358(4) 2_555
O(2) C(16) 3.099(4) 2_656
O(2) C(5) 3.141(3) 2_656
O(2) C(17) 3.237(4) 1_545
O(2) N(4) 3.297(3) 2_656
O(2) C(6) 3.365(3) 2_656
O(2) C(17) 3.411(4) 2_656
O(2) C(4) 3.532(4) 2_656
O(2) N(1) 3.534(3) 2_656
O(3) C(12) 3.159(3) 1_545
O(3) C(11) 3.310(3) 1_545
O(3) C(17) 3.349(4) 2_656
O(6) C(16) 3.041(3) 2_555
O(6) C(17) 3.160(4) 2_555
O(6) C(3) 3.207(4) 1_454
O(6) C(2) 3.249(4) 1_454
O(6) C(13) 3.361(4) 2_455
O(6) N(4) 3.421(3) 2_555
O(7) C(19) 3.458(5) 2_555
C(8) C(17) 3.512(4) 2_666
C(9) C(17) 3.533(4) 2_666
C(10) C(17) 3.592(4) 2_666
C(16) C(17) 3.491(4) 2_666

loop_
_geom_torsion_atom_site_label_1
_geom_torsion_atom_site_label_2
_geom_torsion_atom_site_label_3
_geom_torsion_atom_site_label_4
_geom_torsion
_geom_torsion_site_symmetry_2
_geom_torsion_site_symmetry_3
_geom_torsion_site_symmetry_4
_geom_torsion_publ_flag
Rh(1) O(1) O(1) Rh(1) -180.0 . 2_556 2_556 yes
Rh(1) N(1) C(1) C(2) -170.8(2) . . . yes
Rh(1) N(1) C(5) C(4) 172.3(2) . . . yes
Rh(1) N(1) C(5) C(6) -1.9(3) . . . yes
Rh(1) N(2) C(6) C(5) -4.9(3) . . . yes
Rh(1) N(2) C(6) C(7) 179.1(2) . . . yes
Rh(1) N(2) C(10) C(9) 178.8(2) . . . yes
Rh(1) N(2) C(10) C(11) -0.0(3) . . . yes
Rh(1) N(3) C(11) C(10) 3.6(3) . . . yes
Rh(1) N(3) C(11) C(12) -175.7(2) . . . yes
Rh(1) N(3) C(15) C(14) 175.0(2) . . . yes
Rh(1) N(4) C(16) C(17) -40(22) . . . yes
Rh(1) N(5) C(18) C(19) -32(11) . . . yes
F(1) C(20) S(1) O(2) 62.9(3) . . . yes
F(1) C(20) S(1) O(3) -56.7(3) . . . yes
F(1) C(20) S(1) O(4) -176.3(3) . . . yes
F(2) C(20) S(1) O(2) -177.1(3) . . . yes
F(2) C(20) S(1) O(3) 63.3(3) . . . yes
F(2) C(20) S(1) O(4) -56.3(3) . . . yes
F(3) C(20) S(1) O(2) -57.1(3) . . . yes
F(3) C(20) S(1) O(3) -176.7(2) . . . yes
F(3) C(20) S(1) O(4) 63.7(3) . . . yes
F(4) C(21) S(2) O(5) 54.9(4) . . . yes
F(4) C(21) S(2) O(6) -65.5(4) . . . yes
F(4) C(21) S(2) O(7) 175.6(3) . . . yes
F(5) C(21) S(2) O(5) 175.6(5) . . . yes
F(5) C(21) S(2) O(6) 55.2(6) . . . yes
F(5) C(21) S(2) O(7) -63.7(5) . . . yes
F(6) C(21) S(2) O(5) -63.8(5) . . . yes
F(6) C(21) S(2) O(6) 175.8(4) . . . yes
F(6) C(21) S(2) O(7) 56.9(5) . . . yes
O(1) Rh(1) N(1) C(1) 77.2(2) . . . yes
O(1) Rh(1) N(1) C(5) -94.6(2) . . . yes
O(1) Rh(1) N(2) C(6) 90.7(2) . . . yes
O(1) Rh(1) N(2) C(10) -85.8(2) . . . yes
O(1) Rh(1) N(3) C(11) 91.4(2) . . . yes
O(1) Rh(1) N(3) C(15) -82.2(2) . . . yes
O(1) Rh(1) N(4) C(16) -113(4) . . . yes
O(1) Rh(1) N(5) C(18) -124(2) . . . yes
O(1) O(1) Rh(1) N(1) -71.3(2) 2_556 2_556 2_556 yes
O(1) O(1) Rh(1) N(2) 9.7(2) 2_556 2_556 2_556 yes
O(1) O(1) Rh(1) N(3) 90.3(2) 2_556 2_556 2_556 yes
O(1) O(1) Rh(1) N(4) -176(1) 2_556 2_556 2_556 yes
O(1) O(1) Rh(1) N(5) -168.7(2) 2_556 2_556 2_556 yes
N(1) Rh(1) N(2) C(6) 3.1(2) . . . yes
N(1) Rh(1) N(2) C(10) -173.5(2) . . . yes
N(1) Rh(1) N(3) C(11) 12.8(4) . . . yes
N(1) Rh(1) N(3) C(15) -160.8(2) . . . yes
N(1) Rh(1) N(4) C(16) -8(4) . . . yes
N(1) Rh(1) N(5) C(18) -36(2) . . . yes
N(1) C(1) C(2) C(3) -0.0(4) . . . yes
N(1) C(5) C(4) C(3) -0.5(4) . . . yes
N(1) C(5) C(6) N(2) 4.3(3) . . . yes
N(1) C(5) C(6) C(7) 180.0(2) . . . yes
N(2) Rh(1) N(1) C(1) 171.3(2) . . . yes
N(2) Rh(1) N(1) C(5) -0.5(2) . . . yes
N(2) Rh(1) N(3) C(11) -2.8(2) . . . yes
N(2) Rh(1) N(3) C(15) -176.4(2) . . . yes
N(2) Rh(1) N(4) C(16) 72(4) . . . yes
N(2) Rh(1) N(5) C(18) -19(4) . . . yes
N(2) C(6) C(5) C(4) -169.7(2) . . . yes
N(2) C(6) C(7) C(8) 3.1(4) . . . yes
N(2) C(10) C(9) C(8) 0.9(4) . . . yes
N(2) C(10) C(11) N(3) -2.4(3) . . . yes
N(2) C(10) C(11) C(12) 176.8(2) . . . yes
N(3) Rh(1) N(1) C(1) 155.7(2) . . . yes
N(3) Rh(1) N(1) C(5) -16.1(4) . . . yes
N(3) Rh(1) N(2) C(6) 178.0(2) . . . yes
N(3) Rh(1) N(2) C(10) 1.5(2) . . . yes
N(3) Rh(1) N(4) C(16) 153(4) . . . yes
N(3) Rh(1) N(5) C(18) 148(2) . . . yes
N(3) C(11) C(10) C(9) 178.9(2) . . . yes
N(3) C(11) C(12) C(13) 0.3(4) . . . yes
N(3) C(15) C(14) C(13) -0.9(4) . . . yes
N(4) Rh(1) N(1) C(1) -99.2(2) . . . yes
N(4) Rh(1) N(1) C(5) 89.0(2) . . . yes
N(4) Rh(1) N(2) C(6) -89.7(2) . . . yes
N(4) Rh(1) N(2) C(10) 93.8(2) . . . yes
N(4) Rh(1) N(3) C(11) -92.3(2) . . . yes
N(4) Rh(1) N(3) C(15) 94.0(2) . . . yes
N(4) Rh(1) N(5) C(18) 55(2) . . . yes
N(5) Rh(1) N(1) C(1) -9.2(2) . . . yes
N(5) Rh(1) N(1) C(5) 179.0(2) . . . yes
N(5) Rh(1) N(2) C(6) -13(2) . . . yes
N(5) Rh(1) N(2) C(10) 169(2) . . . yes
N(5) Rh(1) N(3) C(11) 177.6(2) . . . yes
N(5) Rh(1) N(3) C(15) 3.9(2) . . . yes
N(5) Rh(1) N(4) C(16) -106(4) . . . yes
C(1) N(1) C(5) C(4) -0.3(4) . . . yes
C(1) N(1) C(5) C(6) -174.5(2) . . . yes
C(1) C(2) C(3) C(4) -0.8(4) . . . yes
C(2) C(1) N(1) C(5) 0.5(4) . . . yes
C(2) C(3) C(4) C(5) 1.0(4) . . . yes
C(3) C(4) C(5) C(6) 173.2(3) . . . yes
C(4) C(5) C(6) C(7) 5.9(4) . . . yes
C(5) C(6) N(2) C(10) 171.5(2) . . . yes
C(5) C(6) C(7) C(8) -172.3(3) . . . yes
C(6) N(2) C(10) C(9) 2.5(4) . . . yes
C(6) N(2) C(10) C(11) -176.3(2) . . . yes
C(6) C(7) C(8) C(9) 0.1(4) . . . yes
C(7) C(6) N(2) C(10) -4.6(4) . . . yes
C(7) C(8) C(9) C(10) -2.2(4) . . . yes
C(8) C(9) C(10) C(11) 179.5(3) . . . yes
C(9) C(10) C(11) C(12) -1.9(4) . . . yes
C(10) C(11) N(3) C(15) 177.8(2) . . . yes
C(10) C(11) C(12) C(13) -178.9(2) . . . yes
C(11) N(3) C(15) C(14) 1.7(4) . . . yes
C(11) C(12) C(13) C(14) 0.6(4) . . . yes
C(12) C(11) N(3) C(15) -1.4(4) . . . yes
C(12) C(13) C(14) C(15) -0.3(4) . . . yes
C(12) C(13) C(14) C(15) -0.3(4) . . . yes
